data_8000066
loop_
_publ_author_name
'Miki Hasegawa'
'Ayumi Ishii'
'Tomoko Yamazaki'
'Shinobu Kishi'
'Iwao Yamazaki'

_publ_section_title
;
 Intramolecular Excited Energy Transfer from Phenanthroline Fluorophore
 to Pr(III) in a Metal Complex
;
_journal_issue 10
_journal_name_full 'Chemistry Letters'
_journal_page_first 1418
_journal_paper_doi 10.1246/cl.2005.1418
_journal_volume 34
_journal_year 2005
_chemical_formula_sum 'C19.5 H25.5 N7.5 O11.5 Pr'
_chemical_formula_weight 689.88
_chemical_name_common 'phenanthroline Pr complex'
_chemical_name_systematic '[Pr(phen)(DMF)2(NO3)3]'
_space_group_IT_number 60
_symmetry_cell_setting orthorhombic
_symmetry_Int_Tables_number 60
_symmetry_space_group_name_Hall '-P 2n 2ab'
_symmetry_space_group_name_H-M 'P b c n'
_atom_sites_solution_hydrogens geom
_atom_sites_solution_primary direct
_atom_sites_solution_secondary difmap
_audit_creation_method SHELXL-97
_cell_angle_alpha 90.00
_cell_angle_beta 90.00
_cell_angle_gamma 90.00
_cell_formula_units_Z 8
_cell_length_a 34.053(2)
_cell_length_b 9.5678(6)
_cell_length_c 17.0460(11)
_cell_measurement_reflns_used 6222
_cell_measurement_temperature 300
_cell_measurement_theta_max 28.69
_cell_measurement_theta_min 2.39
_cell_volume 5553.8(6)
_computing_cell_refinement 'Bruker SMART'
_computing_data_collection 'Bruker SMART'
_computing_data_reduction 'Bruker SAINT'
_computing_molecular_graphics 'Bruker SHELXTL'
_computing_publication_material 'Bruker SHELXTL'
_computing_structure_refinement 'SHELXL-97 (Sheldrick, 1997)'
_computing_structure_solution 'SHELXS-97 (Sheldrick, 1990)'
_diffrn_ambient_temperature 300
_diffrn_detector_area_resol_mean 8.366
_diffrn_measured_fraction_theta_full 1.000
_diffrn_measured_fraction_theta_max 1.000
_diffrn_measurement_device_type 'CCD area detector'
_diffrn_measurement_method 'phi and omega scans'
_diffrn_radiation_monochromator graphite
_diffrn_radiation_probe x-ray
_diffrn_radiation_type MoK\a
_diffrn_radiation_wavelength 0.71073
_diffrn_reflns_av_R_equivalents 0.0373
_diffrn_reflns_av_sigmaI/netI 0.0287
_diffrn_reflns_limit_h_max 44
_diffrn_reflns_limit_h_min -37
_diffrn_reflns_limit_k_max 12
_diffrn_reflns_limit_k_min -11
_diffrn_reflns_limit_l_max 22
_diffrn_reflns_limit_l_min -22
_diffrn_reflns_number 37905
_diffrn_reflns_theta_full 27.88
_diffrn_reflns_theta_max 27.88
_diffrn_reflns_theta_min 1.20
_diffrn_source 'fine-focus sealed tube'
_exptl_absorpt_coefficient_mu 1.824
_exptl_absorpt_correction_T_max 0.8531
_exptl_absorpt_correction_T_min 0.7007
_exptl_absorpt_correction_type empirical
_exptl_absorpt_process_details
;
SADABS; Sheldrick, 1996
;
_exptl_crystal_colour 'Pale green'
_exptl_crystal_density_diffrn 1.650
_exptl_crystal_density_method 'not measured'
_exptl_crystal_description block
_exptl_crystal_F_000 2768
_exptl_crystal_size_max 0.21
_exptl_crystal_size_mid 0.15
_exptl_crystal_size_min 0.09
_refine_diff_density_max 0.469
_refine_diff_density_min -0.327
_refine_diff_density_rms 0.065
_refine_ls_extinction_method none
_refine_ls_goodness_of_fit_ref 1.032
_refine_ls_hydrogen_treatment mixed
_refine_ls_matrix_type full
_refine_ls_number_parameters 375
_refine_ls_number_reflns 6641
_refine_ls_number_restraints 4
_refine_ls_restrained_S_all 1.035
_refine_ls_R_factor_all 0.0425
_refine_ls_R_factor_gt 0.0284
_refine_ls_shift/su_max 0.001
_refine_ls_shift/su_mean 0.000
_refine_ls_structure_factor_coef Fsqd
_refine_ls_weighting_details
;
calc w=1/[\s^2^(Fo^2^)+(0.0251P)^2^+2.9032P] where P=(Fo^2^+2Fc^2^)/3
;
_refine_ls_weighting_scheme calc
_refine_ls_wR_factor_gt 0.0607
_refine_ls_wR_factor_ref 0.0660
_reflns_number_gt 5168
_reflns_number_total 6641
_reflns_threshold_expression >2sigma(I)
_cod_original_sg_symbol_H-M Pbcn
_cod_original_formula_sum 'C19.50 H25.50 N7.50 O11.50 Pr'
_cod_database_code 8000066

loop_
_symmetry_equiv_pos_as_xyz
'x, y, z'
'-x+1/2, -y+1/2, z+1/2'
'-x, y, -z+1/2'
'x+1/2, -y+1/2, -z'
'-x, -y, -z'
'x-1/2, y-1/2, -z-1/2'
'x, -y, z-1/2'
'-x-1/2, y-1/2, z'

loop_
_atom_site_label
_atom_site_type_symbol
_atom_site_fract_x
_atom_site_fract_y
_atom_site_fract_z
_atom_site_U_iso_or_equiv
_atom_site_adp_type
_atom_site_occupancy
_atom_site_symmetry_multiplicity
_atom_site_calc_flag
_atom_site_refinement_flags
C1 C 0.18391(9) 0.8766(3) -0.10007(18) 0.0582(8) Uani 1 1 d .
H1 H 0.1597 0.9062 -0.1192 0.070 Uiso 1 1 calc R
C2 C 0.21761(10) 0.9241(4) -0.1378(2) 0.0714(10) Uani 1 1 d .
H2 H 0.2158 0.9838 -0.1807 0.086 Uiso 1 1 calc R
C3 C 0.25311(10) 0.8820(4) -0.1109(2) 0.0705(10) Uani 1 1 d .
H3 H 0.2760 0.9130 -0.1351 0.085 Uiso 1 1 calc R
C4 C 0.25533(9) 0.7914(3) -0.04631(18) 0.0514(7) Uani 1 1 d .
C5 C 0.29176(9) 0.7416(4) -0.0160(2) 0.0649(9) Uani 1 1 d .
H5 H 0.3152 0.7721 -0.0381 0.078 Uiso 1 1 calc R
C6 C 0.29254(9) 0.6517(4) 0.0440(2) 0.0640(9) Uani 1 1 d .
H6 H 0.3166 0.6183 0.0618 0.077 Uiso 1 1 calc R
C7 C 0.25733(8) 0.6060(3) 0.08105(17) 0.0483(7) Uani 1 1 d .
C8 C 0.25720(9) 0.5131(4) 0.14505(18) 0.0600(8) Uani 1 1 d .
H8 H 0.2807 0.4764 0.1638 0.072 Uiso 1 1 calc R
C9 C 0.22264(10) 0.4772(4) 0.17935(18) 0.0610(8) Uani 1 1 d .
H9 H 0.2221 0.4155 0.2215 0.073 Uiso 1 1 calc R
C10 C 0.18808(9) 0.5344(3) 0.15039(16) 0.0524(7) Uani 1 1 d .
H10 H 0.1647 0.5116 0.1755 0.063 Uiso 1 1 calc R
C11 C 0.22082(8) 0.6556(3) 0.05448(15) 0.0392(6) Uani 1 1 d .
C12 C 0.21976(8) 0.7491(3) -0.01161(16) 0.0401(6) Uani 1 1 d .
C13 C 0.07837(9) 0.3861(3) 0.08527(17) 0.0510(7) Uani 1 1 d .
H13 H 0.0597 0.3924 0.0456 0.061 Uiso 1 1 calc R
C14 C 0.10947(13) 0.2501(4) 0.1857(3) 0.0893(13) Uani 1 1 d .
H14A H 0.1339 0.2166 0.1650 0.134 Uiso 1 1 calc R
H14B H 0.0995 0.1842 0.2231 0.134 Uiso 1 1 calc R
H14C H 0.1135 0.3386 0.2109 0.134 Uiso 1 1 calc R
C15 C 0.05799(12) 0.1444(4) 0.1018(2) 0.0758(11) Uani 1 1 d .
H15A H 0.0410 0.1673 0.0587 0.114 Uiso 1 1 calc R
H15B H 0.0425 0.1167 0.1461 0.114 Uiso 1 1 calc R
H15C H 0.0750 0.0689 0.0869 0.114 Uiso 1 1 calc R
C16 C 0.07604(8) 0.9433(3) -0.09198(16) 0.0439(6) Uani 1 1 d .
H16 H 0.0599 0.8713 -0.1092 0.053 Uiso 1 1 calc R
C17 C 0.09784(10) 1.1817(3) -0.10605(19) 0.0571(8) Uani 1 1 d .
H17A H 0.0811 1.2583 -0.0917 0.086 Uiso 1 1 calc R
H17B H 0.1142 1.2089 -0.1493 0.086 Uiso 1 1 calc R
H17C H 0.1140 1.1566 -0.0622 0.086 Uiso 1 1 calc R
C18 C 0.04636(10) 1.0823(4) -0.19358(19) 0.0653(9) Uani 1 1 d .
H18A H 0.0359 0.9933 -0.2090 0.098 Uiso 1 1 calc R
H18B H 0.0598 1.1239 -0.2372 0.098 Uiso 1 1 calc R
H18C H 0.0253 1.1423 -0.1771 0.098 Uiso 1 1 calc R
N1 N 0.18416(7) 0.7920(2) -0.03860(13) 0.0454(6) Uani 1 1 d .
N2 N 0.18642(6) 0.6193(2) 0.08907(12) 0.0410(5) Uani 1 1 d .
N3 N 0.13545(8) 0.5497(3) -0.11626(14) 0.0550(6) Uani 1 1 d .
N4 N 0.03028(8) 0.7179(3) 0.04370(17) 0.0609(7) Uani 1 1 d .
N5 N 0.13973(7) 0.8613(3) 0.17984(13) 0.0481(6) Uani 1 1 d .
N6 N 0.08156(8) 0.2664(2) 0.12247(14) 0.0525(6) Uani 1 1 d .
N7 N 0.07392(7) 1.0629(2) -0.12870(13) 0.0430(5) Uani 1 1 d .
O1 O 0.14298(8) 0.4998(2) -0.04960(12) 0.0669(6) Uani 1 1 d .
O2 O 0.11464(6) 0.6582(2) -0.11776(12) 0.0572(5) Uani 1 1 d .
O3 O 0.14865(9) 0.4973(3) -0.17533(13) 0.0963(9) Uani 1 1 d .
O4 O 0.04689(6) 0.6573(2) -0.01232(13) 0.0585(5) Uani 1 1 d .
O5 O 0.05127(6) 0.7752(2) 0.09462(14) 0.0626(6) Uani 1 1 d .
O6 O -0.00565(8) 0.7199(4) 0.04828(19) 0.1140(12) Uani 1 1 d .
O7 O 0.12161(6) 0.7470(2) 0.18532(12) 0.0534(5) Uani 1 1 d .
O8 O 0.14507(6) 0.9089(2) 0.11164(11) 0.0544(5) Uani 1 1 d .
O9 O 0.15188(8) 0.9239(3) 0.23710(13) 0.0788(7) Uani 1 1 d .
O10 O 0.09837(6) 0.4907(2) 0.09918(12) 0.0553(5) Uani 1 1 d .
O11 O 0.09810(6) 0.9192(2) -0.03572(11) 0.0501(5) Uani 1 1 d .
Pr1 Pr 0.117858(4) 0.705011(14) 0.032733(8) 0.03512(5) Uani 1 1 d .
N1S N 0.0000 0.4496(4) 0.2500 0.0722(12) Uani 1 2 d SD
O1S O 0.0000 0.2185(4) 0.2500 0.147(3) Uani 1 2 d SD
C1S C -0.0144(2) 0.3303(5) 0.2232(5) 0.085(2) Uani 0.50 1 d PD
H5SA H -0.0343 0.3289 0.1860 0.102 Uiso 0.50 1 calc PR
C2S C -0.0218(3) 0.5772(8) 0.2324(7) 0.130(4) Uani 0.50 1 d PD
H4SA H -0.0085 0.6559 0.2551 0.195 Uiso 0.50 1 calc PR
H4SB H -0.0478 0.5704 0.2539 0.195 Uiso 0.50 1 calc PR
H4SC H -0.0234 0.5892 0.1766 0.195 Uiso 0.50 1 calc PR
C3S C 0.0305(3) 0.4516(15) 0.3074(7) 0.155(5) Uani 0.50 1 d PD
H3SA H 0.0416 0.3597 0.3123 0.233 Uiso 0.50 1 calc PR
H3SB H 0.0199 0.4804 0.3570 0.233 Uiso 0.50 1 calc PR
H3SC H 0.0506 0.5161 0.2914 0.233 Uiso 0.50 1 calc PR

loop_
_atom_site_aniso_label
_atom_site_aniso_U_11
_atom_site_aniso_U_22
_atom_site_aniso_U_33
_atom_site_aniso_U_23
_atom_site_aniso_U_13
_atom_site_aniso_U_12
C1 0.0482(17) 0.070(2) 0.0562(18) 0.0246(17) 0.0100(15) 0.0117(15)
C2 0.060(2) 0.088(3) 0.066(2) 0.034(2) 0.0181(17) 0.0099(19)
C3 0.0521(19) 0.080(2) 0.079(2) 0.024(2) 0.0228(18) 0.0008(18)
C4 0.0411(16) 0.0563(18) 0.0568(17) 0.0038(15) 0.0090(13) 0.0025(14)
C5 0.0365(17) 0.075(2) 0.084(3) 0.008(2) 0.0065(16) 0.0013(15)
C6 0.0349(16) 0.079(2) 0.078(2) 0.000(2) -0.0040(15) 0.0073(16)
C7 0.0409(15) 0.0542(17) 0.0496(16) -0.0027(14) -0.0067(13) 0.0074(13)
C8 0.0508(18) 0.072(2) 0.0573(18) 0.0068(17) -0.0170(15) 0.0161(16)
C9 0.064(2) 0.069(2) 0.0501(17) 0.0159(16) -0.0161(16) 0.0075(17)
C10 0.0496(16) 0.065(2) 0.0427(15) 0.0125(15) -0.0042(13) 0.0006(15)
C11 0.0373(14) 0.0423(14) 0.0378(13) -0.0028(11) -0.0025(11) 0.0057(12)
C12 0.0364(14) 0.0435(14) 0.0404(14) -0.0003(12) 0.0029(11) 0.0022(12)
C13 0.0628(19) 0.0491(17) 0.0412(15) 0.0019(14) 0.0019(14) -0.0024(15)
C14 0.116(4) 0.061(2) 0.090(3) 0.025(2) -0.031(3) -0.006(2)
C15 0.109(3) 0.0494(19) 0.069(2) -0.0017(18) 0.005(2) -0.022(2)
C16 0.0453(15) 0.0410(15) 0.0453(15) -0.0010(13) 0.0011(13) 0.0005(12)
C17 0.066(2) 0.0469(18) 0.0585(19) 0.0014(15) 0.0024(16) -0.0077(15)
C18 0.073(2) 0.068(2) 0.0549(18) 0.0069(17) -0.0164(17) 0.0096(18)
N1 0.0397(13) 0.0554(15) 0.0411(12) 0.0116(11) 0.0053(10) 0.0048(11)
N2 0.0381(12) 0.0484(13) 0.0365(11) 0.0040(10) -0.0024(9) 0.0011(10)
N3 0.0649(17) 0.0581(16) 0.0419(14) -0.0093(12) -0.0017(12) 0.0085(14)
N4 0.0381(14) 0.084(2) 0.0609(17) 0.0143(16) 0.0025(13) 0.0027(14)
N5 0.0452(14) 0.0569(15) 0.0422(13) -0.0059(12) 0.0023(11) -0.0063(12)
N6 0.0736(18) 0.0374(13) 0.0464(14) -0.0004(11) 0.0075(13) -0.0060(12)
N7 0.0456(13) 0.0428(13) 0.0405(12) 0.0043(10) -0.0019(10) 0.0036(10)
O1 0.0986(18) 0.0574(13) 0.0447(11) -0.0002(10) -0.0041(12) 0.0252(13)
O2 0.0679(14) 0.0619(13) 0.0417(11) -0.0064(10) -0.0077(10) 0.0182(11)
O3 0.133(2) 0.107(2) 0.0489(13) -0.0231(14) 0.0085(15) 0.0441(19)
O4 0.0500(12) 0.0706(14) 0.0548(12) 0.0006(11) -0.0052(10) -0.0057(11)
O5 0.0488(13) 0.0774(16) 0.0617(14) -0.0080(12) 0.0064(11) 0.0040(11)
O6 0.0412(15) 0.196(4) 0.105(2) -0.003(2) 0.0010(14) 0.0058(18)
O7 0.0598(13) 0.0577(12) 0.0426(11) 0.0025(10) 0.0080(9) -0.0134(10)
O8 0.0669(13) 0.0541(12) 0.0421(10) 0.0025(9) 0.0020(10) -0.0162(10)
O9 0.0954(18) 0.0941(18) 0.0468(12) -0.0165(13) -0.0074(12) -0.0346(15)
O10 0.0662(13) 0.0453(12) 0.0543(12) 0.0076(10) -0.0012(11) -0.0111(10)
O11 0.0550(12) 0.0463(11) 0.0489(11) 0.0070(9) -0.0061(10) 0.0079(9)
Pr1 0.03452(8) 0.03805(8) 0.03280(8) 0.00207(6) -0.00008(6) 0.00159(6)
N1S 0.114(4) 0.038(2) 0.065(3) 0.000 -0.013(2) 0.000
O1S 0.175(5) 0.040(2) 0.225(6) 0.000 0.089(5) 0.000
C1S 0.096(7) 0.074(5) 0.083(6) -0.011(5) -0.006(5) -0.006(5)
C2S 0.177(12) 0.084(6) 0.130(9) 0.016(7) -0.037(8) 0.041(7)
C3S 0.175(13) 0.160(12) 0.131(10) -0.021(9) -0.073(9) 0.036(10)

loop_
_atom_type_symbol
_atom_type_description
_atom_type_scat_dispersion_real
_atom_type_scat_dispersion_imag
_atom_type_scat_source
C C 0.0033 0.0016 'International Tables Vol C Tables 4.2.6.8 and 6.1.1.4'
H H 0.0000 0.0000 'International Tables Vol C Tables 4.2.6.8 and 6.1.1.4'
N N 0.0061 0.0033 'International Tables Vol C Tables 4.2.6.8 and 6.1.1.4'
O O 0.0106 0.0060 'International Tables Vol C Tables 4.2.6.8 and 6.1.1.4'
Pr Pr -0.2180 2.8214 'International Tables Vol C Tables 4.2.6.8 and 6.1.1.4'

loop_
_geom_angle_atom_site_label_1
_geom_angle_atom_site_label_2
_geom_angle_atom_site_label_3
_geom_angle
_geom_angle_site_symmetry_1
_geom_angle_site_symmetry_3
N1 C1 C2 124.0(3) . .
N1 C1 H1 118.0 . .
C2 C1 H1 118.0 . .
C3 C2 C1 118.9(3) . .
C3 C2 H2 120.6 . .
C1 C2 H2 120.6 . .
C2 C3 C4 119.8(3) . .
C2 C3 H3 120.1 . .
C4 C3 H3 120.1 . .
C3 C4 C12 117.5(3) . .
C3 C4 C5 122.5(3) . .
C12 C4 C5 120.0(3) . .
C6 C5 C4 120.6(3) . .
C6 C5 H5 119.7 . .
C4 C5 H5 119.7 . .
C5 C6 C7 121.4(3) . .
C5 C6 H6 119.3 . .
C7 C6 H6 119.3 . .
C11 C7 C8 117.4(3) . .
C11 C7 C6 119.9(3) . .
C8 C7 C6 122.7(3) . .
C9 C8 C7 119.7(3) . .
C9 C8 H8 120.1 . .
C7 C8 H8 120.1 . .
C8 C9 C10 118.8(3) . .
C8 C9 H9 120.6 . .
C10 C9 H9 120.6 . .
N2 C10 C9 123.9(3) . .
N2 C10 H10 118.0 . .
C9 C10 H10 118.0 . .
N2 C11 C7 122.5(2) . .
N2 C11 C12 118.5(2) . .
C7 C11 C12 119.0(3) . .
N1 C12 C4 122.6(3) . .
N1 C12 C11 118.3(2) . .
C4 C12 C11 119.1(3) . .
O10 C13 N6 124.7(3) . .
O10 C13 H13 117.7 . .
N6 C13 H13 117.7 . .
N6 C14 H14A 109.5 . .
N6 C14 H14B 109.5 . .
H14A C14 H14B 109.5 . .
N6 C14 H14C 109.5 . .
H14A C14 H14C 109.5 . .
H14B C14 H14C 109.5 . .
N6 C15 H15A 109.5 . .
N6 C15 H15B 109.5 . .
H15A C15 H15B 109.5 . .
N6 C15 H15C 109.5 . .
H15A C15 H15C 109.5 . .
H15B C15 H15C 109.5 . .
O11 C16 N7 124.6(3) . .
O11 C16 H16 117.7 . .
N7 C16 H16 117.7 . .
N7 C17 H17A 109.5 . .
N7 C17 H17B 109.5 . .
H17A C17 H17B 109.5 . .
N7 C17 H17C 109.5 . .
H17A C17 H17C 109.5 . .
H17B C17 H17C 109.5 . .
N7 C18 H18A 109.5 . .
N7 C18 H18B 109.5 . .
H18A C18 H18B 109.5 . .
N7 C18 H18C 109.5 . .
H18A C18 H18C 109.5 . .
H18B C18 H18C 109.5 . .
C1 N1 C12 117.3(2) . .
C1 N1 Pr1 122.70(19) . .
C12 N1 Pr1 120.04(17) . .
C10 N2 C11 117.6(2) . .
C10 N2 Pr1 120.82(18) . .
C11 N2 Pr1 121.55(16) . .
O3 N3 O2 122.3(3) . .
O3 N3 O1 121.2(3) . .
O2 N3 O1 116.5(2) . .
O3 N3 Pr1 169.1(2) . .
O2 N3 Pr1 59.74(14) . .
O1 N3 Pr1 57.65(14) . .
O6 N4 O5 121.3(3) . .
O6 N4 O4 120.4(3) . .
O5 N4 O4 118.3(3) . .
O6 N4 Pr1 178.5(3) . .
O5 N4 Pr1 59.43(15) . .
O4 N4 Pr1 58.86(14) . .
O9 N5 O7 122.3(2) . .
O9 N5 O8 120.8(2) . .
O7 N5 O8 116.9(2) . .
O9 N5 Pr1 174.4(2) . .
O7 N5 Pr1 60.63(13) . .
O8 N5 Pr1 56.49(13) . .
C13 N6 C14 120.6(3) . .
C13 N6 C15 122.3(3) . .
C14 N6 C15 117.1(3) . .
C16 N7 C17 121.9(2) . .
C16 N7 C18 120.6(3) . .
C17 N7 C18 117.5(2) . .
N3 O1 Pr1 97.81(16) . .
N3 O2 Pr1 95.63(16) . .
N4 O4 Pr1 96.56(17) . .
N4 O5 Pr1 95.99(17) . .
N5 O7 Pr1 94.77(15) . .
N5 O8 Pr1 99.09(15) . .
C13 O10 Pr1 138.11(19) . .
C16 O11 Pr1 133.65(19) . .
O10 Pr1 O11 148.25(7) . .
O10 Pr1 O8 119.93(6) . .
O11 Pr1 O8 73.19(7) . .
O10 Pr1 O1 72.56(7) . .
O11 Pr1 O1 118.14(7) . .
O8 Pr1 O1 139.11(8) . .
O10 Pr1 O4 74.56(7) . .
O11 Pr1 O4 75.45(7) . .
O8 Pr1 O4 129.43(7) . .
O1 Pr1 O4 90.81(8) . .
O10 Pr1 O5 77.88(7) . .
O11 Pr1 O5 74.75(7) . .
O8 Pr1 O5 84.54(7) . .
O1 Pr1 O5 135.61(8) . .
O4 Pr1 O5 49.16(7) . .
O10 Pr1 O2 107.56(7) . .
O11 Pr1 O2 70.35(7) . .
O8 Pr1 O2 131.87(7) . .
O1 Pr1 O2 48.92(7) . .
O4 Pr1 O2 68.70(7) . .
O5 Pr1 O2 114.12(7) . .
O10 Pr1 O7 71.49(7) . .
O11 Pr1 O7 110.82(7) . .
O8 Pr1 O7 48.97(6) . .
O1 Pr1 O7 129.93(7) . .
O4 Pr1 O7 111.52(7) . .
O5 Pr1 O7 66.47(7) . .
O2 Pr1 O7 178.83(7) . .
O10 Pr1 N2 79.13(7) . .
O11 Pr1 N2 132.19(7) . .
O8 Pr1 N2 74.05(7) . .
O1 Pr1 N2 70.58(7) . .
O4 Pr1 N2 151.42(7) . .
O5 Pr1 N2 134.66(7) . .
O2 Pr1 N2 109.88(6) . .
O7 Pr1 N2 69.35(7) . .
O10 Pr1 N1 134.28(7) . .
O11 Pr1 N1 75.95(7) . .
O8 Pr1 N1 72.34(7) . .
O1 Pr1 N1 73.13(8) . .
O4 Pr1 N1 134.89(7) . .
O5 Pr1 N1 146.83(7) . .
O2 Pr1 N1 69.17(7) . .
O7 Pr1 N1 110.94(7) . .
N2 Pr1 N1 61.44(7) . .
O10 Pr1 N4 74.57(7) . .
O11 Pr1 N4 73.83(7) . .
O8 Pr1 N4 107.37(8) . .
O1 Pr1 N4 113.52(9) . .
O4 Pr1 N4 24.58(7) . .
O5 Pr1 N4 24.58(7) . .
O2 Pr1 N4 91.53(7) . .
O7 Pr1 N4 88.87(7) . .
N2 Pr1 N4 150.15(7) . .
N1 Pr1 N4 148.27(7) . .
O10 Pr1 N3 91.78(7) . .
O11 Pr1 N3 93.78(7) . .
O8 Pr1 N3 138.93(7) . .
O1 Pr1 N3 24.54(6) . .
O4 Pr1 N3 81.22(7) . .
O5 Pr1 N3 130.36(7) . .
O2 Pr1 N3 24.63(6) . .
O7 Pr1 N3 154.25(7) . .
N2 Pr1 N3 88.72(7) . .
N1 Pr1 N3 66.69(7) . .
N4 Pr1 N3 105.80(8) . .
C1S N1S C1S 60.7(6) . 3
C1S N1S C3S 121.1(7) . .
C1S N1S C3S 60.4(6) 3 .
C1S N1S C3S 60.4(6) . 3
C1S N1S C3S 121.1(7) 3 3
C3S N1S C3S 178.5(12) . 3
C1S N1S C2S 168.6(7) . 3
C1S N1S C2S 117.5(5) 3 3
C3S N1S C2S 58.5(6) . 3
C3S N1S C2S 120.0(8) 3 3
C1S N1S C2S 117.5(5) . .
C1S N1S C2S 168.6(7) 3 .
C3S N1S C2S 120.0(8) . .
C3S N1S C2S 58.5(6) 3 .
C2S N1S C2S 66.6(9) 3 .
C1S O1S C1S 64.1(6) 3 .
O1S C1S N1S 117.6(6) . .
O1S C1S H5SA 121.2 . .
N1S C1S H5SA 121.2 . .
N1S C2S H4SA 109.5 . .
N1S C2S H4SB 109.5 . .
H4SA C2S H4SB 109.5 . .
N1S C2S H4SC 109.5 . .
H4SA C2S H4SC 109.5 . .
H4SB C2S H4SC 109.5 . .
N1S C3S H3SA 109.5 . .
N1S C3S H3SB 109.5 . .
H3SA C3S H3SB 109.5 . .
N1S C3S H3SC 109.5 . .
H3SA C3S H3SC 109.5 . .
H3SB C3S H3SC 109.5 . .

loop_
_geom_bond_atom_site_label_1
_geom_bond_atom_site_label_2
_geom_bond_distance
_geom_bond_site_symmetry_2
C1 N1 1.324(3) .
C1 C2 1.391(4) .
C1 H1 0.9300 .
C2 C3 1.354(5) .
C2 H2 0.9300 .
C3 C4 1.403(4) .
C3 H3 0.9300 .
C4 C12 1.407(4) .
C4 C5 1.426(4) .
C5 C6 1.336(5) .
C5 H5 0.9300 .
C6 C7 1.424(4) .
C6 H6 0.9300 .
C7 C11 1.406(4) .
C7 C8 1.407(4) .
C8 C9 1.358(4) .
C8 H8 0.9300 .
C9 C10 1.388(4) .
C9 H9 0.9300 .
C10 N2 1.325(3) .
C10 H10 0.9300 .
C11 N2 1.357(3) .
C11 C12 1.439(4) .
C12 N1 1.360(4) .
C13 O10 1.234(3) .
C13 N6 1.313(4) .
C13 H13 0.9300 .
C14 N6 1.445(4) .
C14 H14A 0.9600 .
C14 H14B 0.9600 .
C14 H14C 0.9600 .
C15 N6 1.460(4) .
C15 H15A 0.9600 .
C15 H15B 0.9600 .
C15 H15C 0.9600 .
C16 O11 1.240(3) .
C16 N7 1.306(3) .
C16 H16 0.9300 .
C17 N7 1.451(4) .
C17 H17A 0.9600 .
C17 H17B 0.9600 .
C17 H17C 0.9600 .
C18 N7 1.463(4) .
C18 H18A 0.9600 .
C18 H18B 0.9600 .
C18 H18C 0.9600 .
N1 Pr1 2.696(2) .
N2 Pr1 2.654(2) .
N3 O3 1.211(3) .
N3 O2 1.257(3) .
N3 O1 1.259(3) .
N3 Pr1 3.003(2) .
N4 O6 1.226(4) .
N4 O5 1.251(3) .
N4 O4 1.252(3) .
N4 Pr1 2.991(3) .
N5 O9 1.218(3) .
N5 O7 1.259(3) .
N5 O8 1.262(3) .
N5 Pr1 3.013(2) .
O1 Pr1 2.561(2) .
O2 Pr1 2.606(2) .
O4 Pr1 2.577(2) .
O5 Pr1 2.589(2) .
O7 Pr1 2.635(2) .
O8 Pr1 2.5442(19) .
O10 Pr1 2.4343(19) .
O11 Pr1 2.4520(18) .
N1S C1S 1.323(4) .
N1S C1S 1.323(4) 3
N1S C3S 1.428(5) .
N1S C3S 1.428(5) 3
N1S C2S 1.460(4) 3
N1S C2S 1.460(4) .
O1S C1S 1.261(4) 3
O1S C1S 1.261(4) .
C1S H5SA 0.9300 .
C2S H4SA 0.9600 .
C2S H4SB 0.9600 .
C2S H4SC 0.9600 .
C3S H3SA 0.9600 .
C3S H3SB 0.9600 .
C3S H3SC 0.9600 .
